data_4037608
loop_
_publ_author_name
'Katayama, Katsushi'
'Okamura, Takuya'
'Sunadome, Takuya'
'Nakagawa, Koji'
'Takeda, Hiroshi'
'Shiro, Motoo'
'Matsuda, Akira'
'Ichikawa, Satoshi'

_publ_section_title
;
 Synthesis and biological evaluation of quinaldopeptin.
;
_journal_issue 6
_journal_name_full 'The Journal of organic chemistry'
_journal_page_first 2580
_journal_page_last 2590
_journal_paper_doi 10.1021/jo500039d
_journal_volume 79
_journal_year 2014
_chemical_absolute_configuration ad
_chemical_formula_moiety 'C60 H76 N16 O12'
_chemical_formula_sum 'C60 H76 N16 O12'
_chemical_formula_weight 1213.36
_space_group_IT_number 5
_space_group_name_Hall 'C 2y'
_space_group_name_H-M_alt 'C 1 2 1'
_symmetry_cell_setting monoclinic
_symmetry_Int_Tables_number 5
_symmetry_space_group_name_Hall 'C 2y'
_symmetry_space_group_name_H-M 'C 1 2 1'
_atom_sites_solution_hydrogens geom
_atom_sites_solution_primary direct
_atom_sites_solution_secondary difmap
_cell_angle_alpha 90.0000
_cell_angle_beta 125.123(9)
_cell_angle_gamma 90.0000
_cell_formula_units_Z 2
_cell_length_a 24.4859(5)
_cell_length_b 11.3635(3)
_cell_length_c 14.2600(10)
_cell_measurement_reflns_used 16281
_cell_measurement_temperature 93
_cell_measurement_theta_max 68.31
_cell_measurement_theta_min 3.79
_cell_volume 3245.3(4)
_computing_cell_refinement 'PROCESS-AUTO (Rigaku, 1998)'
_computing_data_collection 'PROCESS-AUTO (Rigaku, 1998)'
_computing_data_reduction 'CrystalStructure (Rigaku, 2000-2010)'
_computing_molecular_graphics 'ORTEP (Johnson, 1976)'
_computing_publication_material 'CrystalStructure (Rigaku, 2000-2010)'
_computing_structure_refinement 'SHELXL97 (Sheldrick, 1997)'
_computing_structure_solution 'SIR2004 (Burla, 2005)'
_diffrn_ambient_temperature 93
_diffrn_detector_area_resol_mean 10.000
_diffrn_measured_fraction_theta_full 0.971
_diffrn_measured_fraction_theta_max 0.971
_diffrn_measurement_device_type 'Rigaku VariMax with RAPID'
_diffrn_measurement_method \w
_diffrn_radiation_type 'Cu K\a'
_diffrn_radiation_wavelength 1.54187
_diffrn_reflns_av_R_equivalents 0.0420
_diffrn_reflns_limit_h_max 28
_diffrn_reflns_limit_h_min -29
_diffrn_reflns_limit_k_max 13
_diffrn_reflns_limit_k_min -13
_diffrn_reflns_limit_l_max 17
_diffrn_reflns_limit_l_min -17
_diffrn_reflns_number 18842
_diffrn_reflns_theta_full 68.21
_diffrn_reflns_theta_max 68.21
_diffrn_standards_number 0
_exptl_absorpt_coefficient_mu 0.732
_exptl_absorpt_correction_T_max 0.978
_exptl_absorpt_correction_T_min 0.762
_exptl_absorpt_correction_type multi-scan
_exptl_absorpt_process_details 'ABSCOR (Rigaku, 1995)'
_exptl_crystal_colour colorless
_exptl_crystal_density_diffrn 1.242
_exptl_crystal_density_method 'not measured'
_exptl_crystal_description block
_exptl_crystal_F_000 1288.00
_exptl_crystal_size_max 0.095
_exptl_crystal_size_mid 0.068
_exptl_crystal_size_min 0.030
_refine_diff_density_max 0.400
_refine_diff_density_min -0.210
_refine_ls_abs_structure_details 'Flack, H. D. (1983), Acta Cryst. A39, 876-881.  2338 Friedel Pairs'
_refine_ls_abs_structure_Flack 0.28(27)
_refine_ls_extinction_method none
_refine_ls_goodness_of_fit_ref 1.003
_refine_ls_hydrogen_treatment constr
_refine_ls_number_parameters 400
_refine_ls_number_reflns 5445
_refine_ls_number_restraints 394
_refine_ls_R_factor_gt 0.0628
_refine_ls_shift/su_max 0.000
_refine_ls_structure_factor_coef Fsqd
_refine_ls_weighting_details 'w = 1/[\s^2^(Fo^2^)+(0.1097P)^2^+0.0000P] where P=(Fo^2^+2Fc^2^)/3'
_refine_ls_weighting_scheme calc
_refine_ls_wR_factor_ref 0.1826
_reflns_number_gt 3668
_reflns_number_total 5445
_reflns_threshold_expression F^2^>2.0\s(F^2^)
_cod_data_source_file jo500039d_si_001.cif
_cod_data_source_block RGK1904
_cod_original_cell_volume 3245.3(5)
_cod_database_code 4037608

loop_
_symmetry_equiv_pos_site_id
_symmetry_equiv_pos_as_xyz
1 +X,+Y,+Z
2 -X,+Y,-Z
3 1/2+X,1/2+Y,+Z
4 1/2-X,1/2+Y,-Z

loop_
_atom_site_label
_atom_site_type_symbol
_atom_site_fract_x
_atom_site_fract_y
_atom_site_fract_z
_atom_site_U_iso_or_equiv
_atom_site_adp_type
_atom_site_occupancy
_atom_site_symmetry_multiplicity
_atom_site_calc_flag
_atom_site_refinement_flags
O1 O 0.24395(15) 0.4715(4) 0.5738(3) 0.0885(10) Uani 1.0 4 d U
O2 O 0.38278(12) 0.4808(4) 0.62250(19) 0.0822(10) Uani 1.0 4 d U
O3 O 0.57584(13) 0.3553(3) 0.9858(2) 0.0755(9) Uani 1.0 4 d U
O4 O 0.52735(12) 0.3559(3) 0.63228(19) 0.0630(7) Uani 1.0 4 d U
O5 O 0.80360(14) 0.3924(4) 0.8029(2) 0.0835(10) Uani 1.0 4 d U
O6 O 0.64742(13) 0.6683(3) 0.6657(2) 0.0752(9) Uani 1.0 4 d U
N1 N 0.22416(16) 0.5772(4) 0.4203(3) 0.0701(10) Uani 1.0 4 d U
N2 N 0.35765(19) 0.5909(5) 0.7268(3) 0.0940(13) Uani 1.0 4 d U
N3 N 0.49309(13) 0.3905(3) 0.8008(3) 0.0592(8) Uani 1.0 4 d U
N4 N 0.62095(15) 0.3225(4) 0.8113(3) 0.0692(10) Uani 1.0 4 d U
N5 N 0.71146(15) 0.3998(4) 0.6226(3) 0.0747(11) Uani 1.0 4 d U
N6 N 0.58918(14) 0.5046(4) 0.5701(3) 0.0602(9) Uani 1.0 4 d U
N7 N 0.51032(15) 0.6356(4) 0.3775(3) 0.0641(9) Uani 1.0 4 d U
N8 N 0.55491(19) 0.8579(5) 0.3653(4) 0.1100(16) Uani 1.0 4 d U
C1 C 0.18552(18) 0.4803(6) 0.3415(3) 0.0778(13) Uani 1.0 4 d U
C2 C 0.11615(19) 0.5276(6) 0.2436(4) 0.0914(15) Uani 1.0 4 d U
C3 C 0.1201(2) 0.6425(6) 0.1903(4) 0.0946(15) Uani 1.0 4 d U
C4 C 0.1616(3) 0.7328(6) 0.2793(4) 0.0933(15) Uani 1.0 4 d U
C5 C 0.2294(3) 0.6870(6) 0.3706(4) 0.0858(13) Uani 1.0 4 d U
C6 C 0.2555(2) 0.5601(6) 0.5342(4) 0.0774(12) Uani 1.0 4 d U
C7 C 0.3031(3) 0.6497(6) 0.6199(4) 0.0893(14) Uani 1.0 4 d U
C8 C 0.3713(4) 0.6271(7) 0.8340(5) 0.118(3) Uani 1.0 4 d U
C9 C 0.39514(18) 0.5121(6) 0.7157(3) 0.0775(12) Uani 1.0 4 d U
C10 C 0.45804(17) 0.4702(4) 0.8275(3) 0.0596(10) Uani 1.0 4 d U
C11 C 0.55029(18) 0.3376(4) 0.8831(3) 0.0603(10) Uani 1.0 4 d U
C12 C 0.5804(2) 0.2561(5) 0.8395(3) 0.0644(10) Uani 1.0 4 d U
C13 C 0.6208(3) 0.1543(5) 0.9230(4) 0.0842(13) Uani 1.0 4 d U
C14 C 0.6893(3) 0.1889(6) 1.0230(4) 0.0952(15) Uani 1.0 4 d U
C15 C 0.7262(3) 0.2478(7) 0.9802(4) 0.0968(16) Uani 1.0 4 d U
C16 C 0.68782(18) 0.3534(6) 0.9066(4) 0.0813(13) Uani 1.0 4 d U
C17 C 0.58747(18) 0.3676(4) 0.7023(3) 0.0624(10) Uani 1.0 4 d U
C18 C 0.63025(18) 0.4284(5) 0.6695(3) 0.0642(11) Uani 1.0 4 d U
C19 C 0.66778(19) 0.3353(5) 0.6453(4) 0.0703(11) Uani 1.0 4 d U
C20 C 0.6233(3) 0.2527(5) 0.5500(4) 0.0776(12) Uani 1.0 4 d U
C21 C 0.77546(18) 0.4222(5) 0.7022(3) 0.0737(12) Uani 1.0 4 d U
C22 C 0.60246(18) 0.6155(5) 0.5769(3) 0.0639(10) Uani 1.0 4 d U
C23 C 0.56223(18) 0.6877(5) 0.4651(3) 0.0637(10) Uani 1.0 4 d U
C24 C 0.47717(18) 0.6977(5) 0.2761(3) 0.0644(10) Uani 1.0 4 d U
C25 C 0.4218(2) 0.6469(5) 0.1764(3) 0.0725(11) Uani 1.0 4 d U
C26 C 0.3895(2) 0.7034(6) 0.0753(4) 0.0772(12) Uani 1.0 4 d U
C27 C 0.4108(2) 0.8153(6) 0.0697(4) 0.0959(16) Uani 1.0 4 d U
C28 C 0.4663(3) 0.8649(7) 0.1643(5) 0.1129(19) Uani 1.0 4 d U
C29 C 0.5006(2) 0.8059(5) 0.2696(4) 0.0827(13) Uani 1.0 4 d U
C30 C 0.5843(3) 0.7972(5) 0.4582(4) 0.0836(14) Uani 1.0 4 d U
H1 H 0.1787 0.4194 0.3846 0.0933 Uiso 1.0 4 calc R
H2A H 0.0930 0.4669 0.1829 0.1096 Uiso 1.0 4 calc R
H2B H 0.0891 0.5418 0.2739 0.1096 Uiso 1.0 4 calc R
H3A H 0.1394 0.6254 0.1469 0.1135 Uiso 1.0 4 calc R
H3B H 0.0745 0.6738 0.1356 0.1135 Uiso 1.0 4 calc R
H3 H 0.4766 0.3760 0.7285 0.0711 Uiso 1.0 4 calc R
H4A H 0.1387 0.7583 0.3147 0.1119 Uiso 1.0 4 calc R
H4B H 0.1662 0.8023 0.2425 0.1119 Uiso 1.0 4 calc R
H5A H 0.2549 0.6718 0.3375 0.1029 Uiso 1.0 4 calc R
H5B H 0.2539 0.7469 0.4316 0.1029 Uiso 1.0 4 calc R
H5 H 0.6941 0.4247 0.5523 0.0896 Uiso 1.0 4 calc R
H6 H 0.5553 0.4749 0.5053 0.0722 Uiso 1.0 4 calc R
H7A H 0.3224 0.6962 0.5868 0.1072 Uiso 1.0 4 calc R
H7B H 0.2788 0.7043 0.6378 0.1072 Uiso 1.0 4 calc R
H8A H 0.3771 0.5575 0.8796 0.1420 Uiso 1.0 4 calc R
H8B H 0.3340 0.6742 0.8207 0.1420 Uiso 1.0 4 calc R
H8C H 0.4122 0.6743 0.8755 0.1420 Uiso 1.0 4 calc R
H10A H 0.4869 0.5383 0.8714 0.0715 Uiso 1.0 4 calc R
H10B H 0.4461 0.4296 0.8748 0.0715 Uiso 1.0 4 calc R
H12 H 0.5425 0.2201 0.7667 0.0773 Uiso 1.0 4 calc R
H13A H 0.5956 0.1225 0.9523 0.1010 Uiso 1.0 4 calc R
H13B H 0.6250 0.0905 0.8803 0.1010 Uiso 1.0 4 calc R
H14A H 0.7141 0.1182 1.0682 0.1142 Uiso 1.0 4 calc R
H14B H 0.6858 0.2435 1.0734 0.1142 Uiso 1.0 4 calc R
H15A H 0.7326 0.1909 0.9347 0.1161 Uiso 1.0 4 calc R
H15B H 0.7708 0.2732 1.0463 0.1161 Uiso 1.0 4 calc R
H16A H 0.6853 0.4134 0.9544 0.0975 Uiso 1.0 4 calc R
H16B H 0.7121 0.3884 0.8769 0.0975 Uiso 1.0 4 calc R
H18 H 0.6643 0.4783 0.7355 0.0771 Uiso 1.0 4 calc R
H19 H 0.6969 0.2878 0.7166 0.0843 Uiso 1.0 4 calc R
H20A H 0.5963 0.2968 0.4780 0.0932 Uiso 1.0 4 calc R
H20B H 0.5938 0.2128 0.5655 0.0932 Uiso 1.0 4 calc R
H20C H 0.6504 0.1943 0.5436 0.0932 Uiso 1.0 4 calc R
H25 H 0.4069 0.5712 0.1807 0.0869 Uiso 1.0 4 calc R
H26 H 0.3525 0.6675 0.0084 0.0927 Uiso 1.0 4 calc R
H27 H 0.3865 0.8577 -0.0005 0.1151 Uiso 1.0 4 calc R
H28 H 0.4815 0.9395 0.1584 0.1355 Uiso 1.0 4 calc R
H30 H 0.6230 0.8291 0.5254 0.1003 Uiso 1.0 4 calc R

loop_
_atom_site_aniso_label
_atom_site_aniso_U_11
_atom_site_aniso_U_22
_atom_site_aniso_U_33
_atom_site_aniso_U_12
_atom_site_aniso_U_13
_atom_site_aniso_U_23
O1 0.0744(19) 0.142(3) 0.0530(16) 0.014(2) 0.0387(15) 0.0182(18)
O2 0.0456(14) 0.160(3) 0.0340(12) 0.0111(17) 0.0188(11) -0.0034(16)
O3 0.0688(16) 0.111(3) 0.0379(13) 0.0254(17) 0.0254(12) 0.0081(15)
O4 0.0496(14) 0.099(2) 0.0393(12) 0.0018(14) 0.0253(11) 0.0010(13)
O5 0.0673(17) 0.134(3) 0.0385(13) 0.0204(18) 0.0245(13) 0.0139(16)
O6 0.0562(15) 0.122(3) 0.0380(13) -0.0091(16) 0.0217(12) 0.0041(14)
N1 0.0481(16) 0.115(3) 0.0449(16) 0.0014(17) 0.0252(14) 0.0079(18)
N2 0.075(3) 0.155(4) 0.0420(17) 0.047(3) 0.0273(16) 0.007(2)
N3 0.0428(14) 0.097(3) 0.0350(14) 0.0080(16) 0.0210(12) -0.0010(15)
N4 0.0533(16) 0.119(3) 0.0407(15) 0.0059(18) 0.0300(14) 0.0148(16)
N5 0.0509(16) 0.138(3) 0.0381(15) 0.0070(19) 0.0272(14) 0.0160(18)
N6 0.0419(15) 0.097(3) 0.0364(15) 0.0011(16) 0.0196(12) 0.0074(16)
N7 0.0502(16) 0.097(3) 0.0380(15) -0.0052(16) 0.0215(14) 0.0011(16)
N8 0.062(2) 0.122(4) 0.076(3) -0.022(3) -0.0012(19) 0.036(3)
C1 0.0442(19) 0.141(4) 0.0392(19) -0.007(3) 0.0191(16) 0.000(3)
C2 0.042(2) 0.171(5) 0.052(3) -0.001(3) 0.0214(18) 0.009(3)
C3 0.051(3) 0.172(5) 0.050(3) 0.019(3) 0.0228(19) 0.031(3)
C4 0.078(3) 0.150(4) 0.056(3) 0.018(3) 0.041(2) 0.027(3)
C5 0.068(3) 0.124(4) 0.063(3) 0.013(3) 0.037(2) 0.016(3)
C6 0.054(2) 0.124(4) 0.049(2) 0.015(3) 0.0259(17) -0.000(3)
C7 0.061(3) 0.135(4) 0.060(3) 0.018(3) 0.028(2) -0.001(3)
C8 0.122(4) 0.171(6) 0.056(3) 0.070(4) 0.047(3) 0.011(3)
C9 0.0489(19) 0.141(4) 0.0399(18) 0.023(3) 0.0239(16) -0.001(3)
C10 0.0440(17) 0.092(3) 0.0364(16) 0.0063(18) 0.0196(14) -0.0021(18)
C11 0.0531(19) 0.091(3) 0.0433(17) 0.0016(18) 0.0313(16) 0.0091(18)
C12 0.072(3) 0.089(3) 0.0413(17) 0.009(2) 0.0375(17) 0.0139(18)
C13 0.098(3) 0.106(4) 0.070(3) 0.030(3) 0.061(3) 0.021(3)
C14 0.093(3) 0.139(4) 0.067(3) 0.046(3) 0.054(3) 0.037(3)
C15 0.069(3) 0.171(5) 0.052(3) 0.040(3) 0.036(2) 0.032(3)
C16 0.0453(19) 0.147(4) 0.0436(19) 0.013(3) 0.0210(16) 0.018(3)
C17 0.0529(19) 0.096(3) 0.0400(17) 0.008(2) 0.0279(15) 0.0094(19)
C18 0.0478(18) 0.107(3) 0.0387(17) 0.0089(19) 0.0254(15) 0.0154(18)
C19 0.056(2) 0.112(3) 0.0491(19) 0.019(2) 0.0340(17) 0.026(2)
C20 0.070(3) 0.104(4) 0.064(3) 0.017(3) 0.042(3) 0.014(3)
C21 0.0486(19) 0.127(4) 0.0388(18) 0.021(3) 0.0214(16) 0.012(3)
C22 0.0472(18) 0.105(3) 0.0370(17) -0.009(2) 0.0229(15) 0.0015(19)
C23 0.0466(18) 0.095(3) 0.0374(17) -0.0024(19) 0.0173(15) 0.0077(18)
C24 0.0495(18) 0.099(3) 0.0407(17) 0.0069(19) 0.0236(15) 0.0041(18)
C25 0.063(3) 0.104(3) 0.0401(19) 0.008(3) 0.0233(17) -0.003(2)
C26 0.049(2) 0.133(4) 0.046(2) 0.018(3) 0.0252(17) 0.007(3)
C27 0.048(3) 0.154(5) 0.063(3) 0.003(3) 0.019(2) 0.038(3)
C28 0.062(3) 0.155(5) 0.074(3) -0.008(3) 0.011(3) 0.046(3)
C29 0.052(2) 0.114(4) 0.057(3) -0.003(3) 0.0175(18) 0.024(3)
C30 0.053(3) 0.098(4) 0.060(3) -0.009(3) 0.0093(19) 0.009(3)

loop_
_atom_type_symbol
_atom_type_description
_atom_type_scat_dispersion_real
_atom_type_scat_dispersion_imag
_atom_type_scat_source
C C 0.0181 0.0091
;
International Tables for Crystallography
(1992, Vol. C, Tables 4.2.6.8 and 6.1.1.4)
;
H H 0.0000 0.0000
;
International Tables for Crystallography
(1992, Vol. C, Table 6.1.1.4)
;
N N 0.0311 0.0180
;
International Tables for Crystallography
(1992, Vol. C, Tables 4.2.6.8 and 6.1.1.4)
;
O O 0.0492 0.0322
;
International Tables for Crystallography
(1992, Vol. C, Tables 4.2.6.8 and 6.1.1.4)
;

loop_
_geom_angle_atom_site_label_1
_geom_angle_atom_site_label_2
_geom_angle_atom_site_label_3
_geom_angle
_geom_angle_publ_flag
_geom_angle_site_symmetry_3
C1 N1 C5 117.6(4) yes .
C1 N1 C6 118.9(5) yes .
C5 N1 C6 123.5(4) yes .
C7 N2 C8 119.3(6) yes .
C7 N2 C9 116.5(5) yes .
C8 N2 C9 124.0(4) yes .
C10 N3 C11 122.0(4) yes .
C12 N4 C16 116.3(4) yes .
C12 N4 C17 116.3(3) yes .
C16 N4 C17 126.1(5) yes .
C19 N5 C21 123.7(4) yes .
C18 N6 C22 120.2(3) yes .
C23 N7 C24 115.7(4) yes .
C29 N8 C30 116.1(5) yes .
N1 C1 C2 108.6(5) yes .
N1 C1 C21 110.6(4) yes 2_656
C2 C1 C21 113.2(4) yes 2_656
C1 C2 C3 113.1(4) yes .
C2 C3 C4 111.7(5) yes .
C3 C4 C5 112.0(6) yes .
N1 C5 C4 110.5(5) yes .
O1 C6 N1 122.1(5) yes .
O1 C6 C7 116.5(5) yes .
N1 C6 C7 121.3(5) yes .
N2 C7 C6 110.4(5) yes .
O2 C9 N2 123.6(4) yes .
O2 C9 C10 120.8(5) yes .
N2 C9 C10 115.4(4) yes .
N3 C10 C9 108.5(4) yes .
O3 C11 N3 121.7(5) yes .
O3 C11 C12 123.3(4) yes .
N3 C11 C12 114.9(4) yes .
N4 C12 C11 111.1(4) yes .
N4 C12 C13 111.2(5) yes .
C11 C12 C13 112.8(5) yes .
C12 C13 C14 114.0(5) yes .
C13 C14 C15 109.6(5) yes .
C14 C15 C16 110.8(5) yes .
N4 C16 C15 112.0(5) yes .
O4 C17 N4 122.7(5) yes .
O4 C17 C18 120.8(4) yes .
N4 C17 C18 116.4(3) yes .
N6 C18 C17 110.7(4) yes .
N6 C18 C19 110.6(4) yes .
C17 C18 C19 110.7(4) yes .
N5 C19 C18 107.7(4) yes .
N5 C19 C20 110.8(5) yes .
C18 C19 C20 114.5(4) yes .
O5 C21 N5 122.6(5) yes .
O5 C21 C1 121.6(4) yes 2_656
N5 C21 C1 115.7(4) yes 2_656
O6 C22 N6 125.5(4) yes .
O6 C22 C23 117.2(5) yes .
N6 C22 C23 117.3(3) yes .
N7 C23 C22 116.0(5) yes .
N7 C23 C30 123.2(4) yes .
C22 C23 C30 120.6(4) yes .
N7 C24 C25 119.6(5) yes .
N7 C24 C29 120.7(4) yes .
C25 C24 C29 119.6(4) yes .
C24 C25 C26 121.2(5) yes .
C25 C26 C27 119.3(4) yes .
C26 C27 C28 120.7(5) yes .
C27 C28 C29 120.2(7) yes .
N8 C29 C24 121.1(5) yes .
N8 C29 C28 120.0(6) yes .
C24 C29 C28 118.8(4) yes .
N8 C30 C23 123.1(4) yes .

loop_
_geom_bond_atom_site_label_1
_geom_bond_atom_site_label_2
_geom_bond_distance
_geom_bond_publ_flag
_geom_bond_site_symmetry_2
O1 C6 1.264(8) yes .
O2 C9 1.234(6) yes .
O3 C11 1.233(5) yes .
O4 C17 1.221(4) yes .
O5 C21 1.230(5) yes .
O6 C22 1.254(5) yes .
N1 C1 1.466(6) yes .
N1 C5 1.477(8) yes .
N1 C6 1.353(6) yes .
N2 C7 1.487(6) yes .
N2 C8 1.424(9) yes .
N2 C9 1.356(8) yes .
N3 C10 1.441(7) yes .
N3 C11 1.345(5) yes .
N4 C12 1.475(8) yes .
N4 C16 1.446(5) yes .
N4 C17 1.372(5) yes .
N5 C19 1.478(7) yes .
N5 C21 1.328(5) yes .
N6 C18 1.460(5) yes .
N6 C22 1.290(7) yes .
N7 C23 1.304(5) yes .
N7 C24 1.378(6) yes .
N8 C29 1.376(6) yes .
N8 C30 1.285(7) yes .
C1 C2 1.548(6) yes .
C1 C21 1.556(8) yes 2_656
C2 C3 1.541(10) yes .
C3 C4 1.487(8) yes .
C4 C5 1.496(7) yes .
C6 C7 1.499(7) yes .
C9 C10 1.521(5) yes .
C11 C12 1.522(8) yes .
C12 C13 1.542(7) yes .
C13 C14 1.499(6) yes .
C14 C15 1.508(10) yes .
C15 C16 1.513(9) yes .
C17 C18 1.536(8) yes .
C18 C19 1.564(8) yes .
C19 C20 1.487(7) yes .
C22 C23 1.543(6) yes .
C23 C30 1.382(8) yes .
C24 C25 1.406(5) yes .
C24 C29 1.382(8) yes .
C25 C26 1.344(7) yes .
C26 C27 1.394(9) yes .
C27 C28 1.369(7) yes .
C28 C29 1.399(8) yes .
